data_4129830
loop_
_publ_author_name
'Catalano, Luca'
'P\'erez-Estrada, Salvador'
'Terraneo, Giancarlo'
'Pilati, Tullio'
'Resnati, Giuseppe'
'Metrangolo, Pierangelo'
'Garcia-Garibay, Miguel A'

_publ_section_title
;
 Dynamic Characterization of Crystalline Supramolecular Rotors Assembled
 through Halogen Bonding.
;
_journal_issue 49
_journal_name_full 'Journal of the American Chemical Society'
_journal_page_first 15386
_journal_page_last 15389
_journal_paper_doi 10.1021/jacs.5b10776
_journal_volume 137
_journal_year 2015
_chemical_formula_moiety 'C6 H12 N2, 2(C6 H4 F I)'
_chemical_formula_sum 'C18 H20 F2 I2 N2'
_chemical_formula_weight 556.16
_space_group_IT_number 15
_space_group_name_Hall '-C 2yc'
_space_group_name_H-M_alt 'C 1 2/c 1'
_symmetry_cell_setting monoclinic
_symmetry_Int_Tables_number 15
_symmetry_space_group_name_Hall '-C 2yc'
_symmetry_space_group_name_H-M 'C 1 2/c 1'
_atom_sites_solution_hydrogens geom
_atom_sites_solution_primary direct
_atom_sites_solution_secondary difmap
_audit_creation_method SHELXL-97
_cell_angle_alpha 90.00
_cell_angle_beta 94.81(2)
_cell_angle_gamma 90.00
_cell_formula_units_Z 4
_cell_length_a 8.547(2)
_cell_length_b 9.334(2)
_cell_length_c 25.142(6)
_cell_measurement_reflns_used 9064
_cell_measurement_temperature 297(2)
_cell_measurement_theta_max 30.47
_cell_measurement_theta_min 3.24
_cell_volume 1998.7(8)
_computing_cell_refinement 'Bruker SAINT'
_computing_data_collection 'Bruker APEX2'
_computing_data_reduction 'Bruker SAINT'
_computing_molecular_graphics
;
Mercury (Macrae, C. F., Edgington, P. R., McCabe, P., Pidcock, E., 
Shields, G. P., Taylor, R., Towler, M. & van de Streek, J. (2006). 
J. Appl. Cryst. 39, 453-457
;
_computing_publication_material SHELXL
_computing_structure_refinement
;
SHELXL (Sheldrick, G. M. (2008). Acta Cryst. A64, 112-122)
;
_computing_structure_solution
;
SHELXS (Sheldrick, G. M. (2008). Acta Cryst. A64, 112-122)
;
_diffrn_ambient_temperature 297(2)
_diffrn_measured_fraction_theta_full 0.999
_diffrn_measured_fraction_theta_max 0.999
_diffrn_measurement_device_type 'Bruker APEX-II CCD'
_diffrn_measurement_method '\f and \w scans'
_diffrn_radiation_monochromator graphite
_diffrn_radiation_source 'fine-focus sealed tube'
_diffrn_radiation_type MoK\a
_diffrn_radiation_wavelength 0.71073
_diffrn_reflns_av_R_equivalents 0.0830
_diffrn_reflns_av_sigmaI/netI 0.0232
_diffrn_reflns_limit_h_max 12
_diffrn_reflns_limit_h_min -12
_diffrn_reflns_limit_k_max 13
_diffrn_reflns_limit_k_min -13
_diffrn_reflns_limit_l_max 35
_diffrn_reflns_limit_l_min -35
_diffrn_reflns_number 34118
_diffrn_reflns_theta_full 30.03
_diffrn_reflns_theta_max 30.03
_diffrn_reflns_theta_min 1.63
_diffrn_standards_decay_% 0.00
_exptl_absorpt_coefficient_mu 3.166
_exptl_absorpt_correction_T_max 0.3538
_exptl_absorpt_correction_T_min 0.2687
_exptl_absorpt_correction_type multi-scan
_exptl_absorpt_process_details 'Bruker (2001). SADABS. Bruker AXS Inc., Madison, Wisconsin, USA.'
_exptl_crystal_colour colourless
_exptl_crystal_density_diffrn 1.848
_exptl_crystal_density_method 'not measured'
_exptl_crystal_description block
_exptl_crystal_F_000 1064
_exptl_crystal_size_max 0.30
_exptl_crystal_size_mid 0.28
_exptl_crystal_size_min 0.14
_refine_diff_density_max 1.366
_refine_diff_density_min -0.982
_refine_diff_density_rms 0.094
_refine_ls_extinction_method none
_refine_ls_goodness_of_fit_ref 1.081
_refine_ls_hydrogen_treatment noref
_refine_ls_matrix_type full
_refine_ls_number_parameters 136
_refine_ls_number_reflns 2907
_refine_ls_number_restraints 0
_refine_ls_restrained_S_all 1.081
_refine_ls_R_factor_all 0.0519
_refine_ls_R_factor_gt 0.0398
_refine_ls_shift/su_max 0.001
_refine_ls_shift/su_mean 0.000
_refine_ls_structure_factor_coef Fsqd
_refine_ls_weighting_details 'w=1/[\s^2^(Fo^2^)+(0.0538P)^2^+2.0625P] where P=(Fo^2^+2Fc^2^)/3'
_refine_ls_weighting_scheme calc
_refine_ls_wR_factor_gt 0.1022
_refine_ls_wR_factor_ref 0.1086
_reflns_number_gt 2207
_reflns_number_total 2907
_reflns_threshold_expression 'I > 2\s(I)'
_cod_data_source_file ja5b10776_si_010.cif
_cod_data_source_block 297k
_cod_depositor_comments
;
The following automatic conversions were performed:

data item '_symmetry_cell_setting' value 'Monoclinic' was changed to
'monoclinic' in accordance with the
/home/saulius/struct/COD-crude-data/automatic-downloads/DataCite-retrospective/ACS/depositions/lib/dictionaries/cif_core.dic
dictionary named 'cif_core.dic' version 2.4.2 last updated on
2011-04-26.

Automatic conversion script
Id: cif_fix_values 6909 2019-04-08 15:41:33Z antanas 
;
_cod_original_sg_symbol_H-M 'C 2/c'
_cod_database_code 4129830

loop_
_symmetry_equiv_pos_as_xyz
'x, y, z'
'-x, y, -z+1/2'
'x+1/2, y+1/2, z'
'-x+1/2, y+1/2, -z+1/2'
'-x, -y, -z'
'x, -y, z-1/2'
'-x+1/2, -y+1/2, -z'
'x+1/2, -y+1/2, z-1/2'

loop_
_atom_site_label
_atom_site_type_symbol
_atom_site_fract_x
_atom_site_fract_y
_atom_site_fract_z
_atom_site_U_iso_or_equiv
_atom_site_adp_type
_atom_site_occupancy
_atom_site_symmetry_multiplicity
_atom_site_calc_flag
_atom_site_refinement_flags
_atom_site_disorder_assembly
_atom_site_disorder_group
I1 I 0.68208(3) 0.21888(3) 0.097863(10) 0.07163(13) Uani 1 1 d . . .
F1 F 1.3129(4) 0.2385(5) 0.23744(16) 0.1412(16) Uani 1 1 d . . .
C1 C 0.8976(4) 0.2268(4) 0.14509(14) 0.0636(8) Uani 1 1 d . . .
C2 C 0.9706(5) 0.1001(6) 0.16157(15) 0.0762(10) Uani 1 1 d . . .
H2 H 0.9254 0.0123 0.1518 0.091 Uiso 1 1 calc R . .
C3 C 1.1121(6) 0.1057(7) 0.19281(17) 0.0893(14) Uani 1 1 d . . .
H3 H 1.1634 0.0220 0.2042 0.107 Uiso 1 1 calc R . .
C4 C 1.1743(5) 0.2356(8) 0.20637(18) 0.0933(17) Uani 1 1 d . . .
C5 C 1.1048(5) 0.3623(7) 0.19083(18) 0.0867(13) Uani 1 1 d . . .
H5 H 1.1504 0.4495 0.2012 0.104 Uiso 1 1 calc R . .
C6 C 0.9640(5) 0.3571(6) 0.15910(16) 0.0752(10) Uani 1 1 d . . .
H6 H 0.9147 0.4415 0.1473 0.090 Uiso 1 1 calc R . .
N1 N 0.3758(4) 0.2208(4) 0.02906(13) 0.0617(7) Uani 1 1 d . . .
C8A C 0.3492(11) 0.1186(10) -0.0129(3) 0.080(2) Uani 0.50 1 d P A -1
H8A1 H 0.3400 0.0238 0.0024 0.096 Uiso 0.50 1 calc PR A -1
H8A2 H 0.4382 0.1181 -0.0344 0.096 Uiso 0.50 1 calc PR A -1
C7A C 0.3922(9) 0.3663(10) 0.0020(4) 0.080(2) Uani 0.50 1 d P A -1
H7A1 H 0.4814 0.3644 -0.0194 0.096 Uiso 0.50 1 calc PR A -1
H7A2 H 0.4105 0.4402 0.0289 0.096 Uiso 0.50 1 calc PR A -1
C9A C 0.2430(11) 0.2327(12) 0.0600(3) 0.079(2) Uani 0.50 1 d P A -1
H9A1 H 0.2634 0.3064 0.0869 0.094 Uiso 0.50 1 calc PR A -1
H9A2 H 0.2284 0.1428 0.0783 0.094 Uiso 0.50 1 calc PR A -1
C7B C 0.2424(10) 0.4010(10) -0.0337(4) 0.080(2) Uani 0.50 1 d P . -1
H7B1 H 0.1979 0.4906 -0.0225 0.096 Uiso 0.50 1 calc PR . -1
H7B2 H 0.2670 0.4110 -0.0705 0.096 Uiso 0.50 1 calc PR . -1
C8B C 0.1972(10) 0.1541(11) -0.0489(3) 0.076(2) Uani 0.50 1 d P . -1
H8B1 H 0.2230 0.1707 -0.0852 0.091 Uiso 0.50 1 calc PR . -1
H8B2 H 0.1251 0.0737 -0.0491 0.091 Uiso 0.50 1 calc PR . -1
C9B C 0.0922(9) 0.2698(10) 0.0254(3) 0.0659(17) Uani 0.50 1 d P . -1
H9B1 H 0.0136 0.1966 0.0296 0.079 Uiso 0.50 1 calc PR . -1
H9B2 H 0.0511 0.3606 0.0369 0.079 Uiso 0.50 1 calc PR . -1

loop_
_atom_site_aniso_label
_atom_site_aniso_U_11
_atom_site_aniso_U_22
_atom_site_aniso_U_33
_atom_site_aniso_U_23
_atom_site_aniso_U_13
_atom_site_aniso_U_12
I1 0.05571(16) 0.0865(2) 0.07021(19) -0.00676(11) -0.00918(11) 0.00493(10)
F1 0.0699(19) 0.252(5) 0.095(2) 0.003(2) -0.0327(16) -0.005(2)
C1 0.0529(17) 0.088(2) 0.0497(16) -0.0029(16) 0.0000(13) 0.0053(17)
C2 0.067(2) 0.094(3) 0.066(2) -0.001(2) -0.0017(17) 0.007(2)
C3 0.069(2) 0.132(4) 0.065(2) 0.010(3) -0.0048(18) 0.029(3)
C4 0.053(2) 0.170(5) 0.055(2) -0.002(3) -0.0079(16) -0.003(3)
C5 0.066(2) 0.121(4) 0.071(2) -0.011(2) -0.0064(18) -0.014(3)
C6 0.067(2) 0.091(3) 0.066(2) -0.001(2) -0.0024(16) -0.001(2)
N1 0.0512(15) 0.0746(19) 0.0575(15) -0.0036(13) -0.0060(12) 0.0108(13)
C8A 0.077(5) 0.081(5) 0.080(5) -0.012(4) -0.009(4) 0.034(5)
C7A 0.057(4) 0.076(5) 0.107(6) 0.008(5) -0.002(4) -0.012(4)
C9A 0.073(5) 0.108(7) 0.054(4) 0.011(4) 0.003(4) 0.004(5)
C7B 0.078(5) 0.070(5) 0.093(6) 0.028(5) 0.009(4) 0.004(4)
C8B 0.070(4) 0.090(6) 0.066(4) -0.024(4) -0.009(3) 0.013(4)
C9B 0.049(3) 0.082(5) 0.068(4) 0.005(4) 0.010(3) 0.001(3)

loop_
_atom_type_symbol
_atom_type_description
_atom_type_scat_dispersion_real
_atom_type_scat_dispersion_imag
_atom_type_scat_source
C C 0.0033 0.0016 'International Tables Vol C Tables 4.2.6.8 and 6.1.1.4'
H H 0.0000 0.0000 'International Tables Vol C Tables 4.2.6.8 and 6.1.1.4'
N N 0.0061 0.0033 'International Tables Vol C Tables 4.2.6.8 and 6.1.1.4'
F F 0.0171 0.0103 'International Tables Vol C Tables 4.2.6.8 and 6.1.1.4'
I I -0.4742 1.8119 'International Tables Vol C Tables 4.2.6.8 and 6.1.1.4'

loop_
_geom_angle_atom_site_label_1
_geom_angle_atom_site_label_2
_geom_angle_atom_site_label_3
_geom_angle
_geom_angle_site_symmetry_1
_geom_angle_site_symmetry_3
C6 C1 C2 120.8(4) . .
C6 C1 I1 119.8(3) . .
C2 C1 I1 119.3(3) . .
C1 C2 C3 119.1(5) . .
C1 C2 H2 120.4 . .
C3 C2 H2 120.4 . .
C4 C3 C2 118.8(5) . .
C4 C3 H3 120.6 . .
C2 C3 H3 120.6 . .
C3 C4 F1 117.7(5) . .
C3 C4 C5 123.4(4) . .
F1 C4 C5 118.9(6) . .
C4 C5 C6 118.0(5) . .
C4 C5 H5 121.0 . .
C6 C5 H5 121.0 . .
C1 C6 C5 119.8(5) . .
C1 C6 H6 120.1 . .
C5 C6 H6 120.1 . .
C9B N1 C8A 50.2(5) 7 .
C9B N1 C8B 114.2(6) 7 7
C8A N1 C8B 139.1(5) . 7
C9B N1 C9A 138.0(5) 7 .
C8A N1 C9A 111.6(6) . .
C8B N1 C9A 50.2(6) 7 .
C9B N1 C7A 59.0(5) 7 .
C8A N1 C7A 106.2(6) . .
C8B N1 C7A 59.4(6) 7 .
C9A N1 C7A 106.2(6) . .
C9B N1 C7B 107.5(5) 7 7
C8A N1 C7B 59.6(6) . 7
C8B N1 C7B 105.6(6) 7 7
C9A N1 C7B 57.2(6) . 7
C7A N1 C7B 141.0(5) . 7
N1 C8A C8B 111.2(6) . .
N1 C8A H8A1 109.4 . .
C8B C8A H8A1 109.4 . .
N1 C8A H8A2 109.4 . .
C8B C8A H8A2 109.4 . .
H8A1 C8A H8A2 108.0 . .
N1 C7A C7B 110.2(6) . .
N1 C7A H7A1 109.6 . .
C7B C7A H7A1 109.6 . .
N1 C7A H7A2 109.6 . .
C7B C7A H7A2 109.6 . .
H7A1 C7A H7A2 108.1 . .
N1 C9A C9B 112.1(6) . .
N1 C9A H9A1 109.2 . .
C9B C9A H9A1 109.2 . .
N1 C9A H9A2 109.2 . .
C9B C9A H9A2 109.2 . .
H9A1 C9A H9A2 107.9 . .
N1 C7B C7A 108.8(6) 7 .
N1 C7B H7B1 109.9 7 .
C7A C7B H7B1 109.9 . .
N1 C7B H7B2 109.9 7 .
C7A C7B H7B2 109.9 . .
H7B1 C7B H7B2 108.3 . .
N1 C8B C8A 109.7(6) 7 .
N1 C8B H8B1 109.7 7 .
C8A C8B H8B1 109.7 . .
N1 C8B H8B2 109.7 7 .
C8A C8B H8B2 109.7 . .
H8B1 C8B H8B2 108.2 . .
N1 C9B C9A 109.9(6) 7 .
N1 C9B H9B1 109.7 7 .
C9A C9B H9B1 109.7 . .
N1 C9B H9B2 109.7 7 .
C9A C9B H9B2 109.7 . .
H9B1 C9B H9B2 108.2 . .

loop_
_geom_bond_atom_site_label_1
_geom_bond_atom_site_label_2
_geom_bond_distance
_geom_bond_site_symmetry_2
I1 C1 2.108(4) .
F1 C4 1.364(5) .
C1 C6 1.376(6) .
C1 C2 1.385(6) .
C2 C3 1.386(6) .
C2 H2 0.9300 .
C3 C4 1.355(8) .
C3 H3 0.9300 .
C4 C5 1.366(8) .
C5 C6 1.387(6) .
C5 H5 0.9300 .
C6 H6 0.9300 .
N1 C9B 1.422(8) 7
N1 C8A 1.426(9) .
N1 C8B 1.433(9) 7
N1 C9A 1.434(10) .
N1 C7A 1.531(10) .
N1 C7B 1.532(9) 7
C8A C8B 1.556(10) .
C8A H8A1 0.9700 .
C8A H8A2 0.9700 .
C7A C7B 1.535(11) .
C7A H7A1 0.9700 .
C7A H7A2 0.9700 .
C9A C9B 1.532(11) .
C9A H9A1 0.9700 .
C9A H9A2 0.9700 .
C7B N1 1.532(9) 7
C7B H7B1 0.9700 .
C7B H7B2 0.9700 .
C8B N1 1.433(9) 7
C8B H8B1 0.9700 .
C8B H8B2 0.9700 .
C9B N1 1.422(8) 7
C9B H9B1 0.9700 .
C9B H9B2 0.9700 .

loop_
_geom_torsion_atom_site_label_1
_geom_torsion_atom_site_label_2
_geom_torsion_atom_site_label_3
_geom_torsion_atom_site_label_4
_geom_torsion
_geom_torsion_site_symmetry_1
_geom_torsion_site_symmetry_4
C6 C1 C2 C3 0.3(6) . .
I1 C1 C2 C3 -179.7(3) . .
C1 C2 C3 C4 0.2(7) . .
C2 C3 C4 F1 179.5(4) . .
C2 C3 C4 C5 0.0(8) . .
C3 C4 C5 C6 -0.6(8) . .
F1 C4 C5 C6 179.8(4) . .
C2 C1 C6 C5 -1.0(6) . .
I1 C1 C6 C5 179.1(3) . .
C4 C5 C6 C1 1.1(7) . .
C9B N1 C8A C8B -80.0(8) 7 .
C8B N1 C8A C8B 1.5(17) 7 .
C9A N1 C8A C8B 55.2(10) . .
C7A N1 C8A C8B -60.1(9) . .
C7B N1 C8A C8B 80.0(8) 7 .
C9B N1 C7A C7B 77.0(8) 7 .
C8A N1 C7A C7B 59.3(9) . .
C8B N1 C7A C7B -78.6(8) 7 .
C9A N1 C7A C7B -59.7(9) . .
C7B N1 C7A C7B -2.2(15) 7 .
C9B N1 C9A C9B -2.0(15) 7 .
C8A N1 C9A C9B -56.0(10) . .
C8B N1 C9A C9B 80.6(8) 7 .
C7A N1 C9A C9B 59.3(9) . .
C7B N1 C9A C9B -81.6(8) 7 .
N1 C7A C7B N1 1.5(10) . 7
N1 C8A C8B N1 -1.1(12) . 7
N1 C9A C9B N1 1.4(11) . 7
